data_2215274
loop_
_publ_author_name
'Ruan, Cheng-Xiang'
'Shi, Wen-Juan'

_publ_section_title (Pyrimidine-2-thiolato-\k^2^<i>N</i>,<i>S</i>)bis(triphenylphosphine-\k<i>P</i>)copper(I)
_journal_coeditor_code SJ2336
_journal_issue 9
_journal_name_full 'Acta Crystallographica Section E'
_journal_page_first m2412
_journal_page_last m2412
_journal_paper_doi 10.1107/S1600536807040925
_journal_volume 63
_journal_year 2007
_chemical_formula_iupac '[Cu (C4 H3 N2 S) (C18 H15 P)2]'
_chemical_formula_moiety 'C40 H33 Cu N2 P2 S'
_chemical_formula_sum 'C40 H33 Cu N2 P2 S'
_chemical_formula_weight 699.22
_chemical_name_systematic
;
(Pyrimidine-2-thiolato-\k^2^<i>N</i>,<i>S</i>)bis(triphenylphosphine-
\k<i>P</i>)copper(I)
;
_space_group_IT_number 2
_symmetry_cell_setting triclinic
_symmetry_space_group_name_Hall '-P 1'
_symmetry_space_group_name_H-M 'P -1'
_atom_sites_solution_hydrogens geom
_atom_sites_solution_primary direct
_atom_sites_solution_secondary difmap
_audit_creation_method SHELXL97
_cell_angle_alpha 93.1810(10)
_cell_angle_beta 91.912(2)
_cell_angle_gamma 113.810(2)
_cell_formula_units_Z 2
_cell_length_a 9.3092(6)
_cell_length_b 11.0636(7)
_cell_length_c 18.8384(12)
_cell_measurement_reflns_used 3662
_cell_measurement_temperature 295(2)
_cell_measurement_theta_max 23.31
_cell_measurement_theta_min 2.22
_cell_volume 1769.1(2)
_computing_cell_refinement 'SAINT (Bruker, 2002)'
_computing_data_collection 'SMART (Bruker, 2002)'
_computing_data_reduction SAINT
_computing_molecular_graphics 'SHELXTL (Bruker, 2002)'
_computing_publication_material SHELXTL
_computing_structure_refinement 'SHELXL97 (Sheldrick, 1997)'
_computing_structure_solution 'SHELXS97 (Sheldrick, 1997)'
_diffrn_ambient_temperature 295(2)
_diffrn_measured_fraction_theta_full 0.985
_diffrn_measured_fraction_theta_max 0.985
_diffrn_measurement_device_type 'Bruker APEX area-detector'
_diffrn_measurement_method '\f and \w'
_diffrn_radiation_monochromator graphite
_diffrn_radiation_source 'fine-focus sealed tube'
_diffrn_radiation_type MoK\a
_diffrn_radiation_wavelength 0.71073
_diffrn_reflns_av_R_equivalents 0.0240
_diffrn_reflns_av_sigmaI/netI 0.0407
_diffrn_reflns_limit_h_max 11
_diffrn_reflns_limit_h_min -11
_diffrn_reflns_limit_k_max 13
_diffrn_reflns_limit_k_min -13
_diffrn_reflns_limit_l_max 23
_diffrn_reflns_limit_l_min -23
_diffrn_reflns_number 14456
_diffrn_reflns_theta_full 26.50
_diffrn_reflns_theta_max 26.50
_diffrn_reflns_theta_min 2.02
_diffrn_standards_number 0
_exptl_absorpt_coefficient_mu 0.797
_exptl_absorpt_correction_T_max 0.8568
_exptl_absorpt_correction_T_min 0.8076
_exptl_absorpt_correction_type multi-scan
_exptl_absorpt_process_details '(SADABS; Sheldrick, 1996)'
_exptl_crystal_colour colourless
_exptl_crystal_density_diffrn 1.313
_exptl_crystal_density_method 'not measured'
_exptl_crystal_description block
_exptl_crystal_F_000 724
_exptl_crystal_size_max 0.28
_exptl_crystal_size_mid 0.25
_exptl_crystal_size_min 0.20
_refine_diff_density_max 0.409
_refine_diff_density_min -0.371
_refine_ls_extinction_method none
_refine_ls_goodness_of_fit_ref 1.010
_refine_ls_hydrogen_treatment constr
_refine_ls_matrix_type full
_refine_ls_number_parameters 415
_refine_ls_number_reflns 7227
_refine_ls_number_restraints 102
_refine_ls_restrained_S_all 1.063
_refine_ls_R_factor_all 0.0585
_refine_ls_R_factor_gt 0.0435
_refine_ls_shift/su_max 0.001
_refine_ls_shift/su_mean 0.000
_refine_ls_structure_factor_coef Fsqd
_refine_ls_weighting_details 'calc w = 1/[\s^2^(Fo^2^)+(0.0585P)^2^+0.2219P] where P=(Fo^2^+2Fc^2^)/3'
_refine_ls_weighting_scheme calc
_refine_ls_wR_factor_gt 0.1046
_refine_ls_wR_factor_ref 0.1128
_reflns_number_gt 5598
_reflns_number_total 7227
_reflns_threshold_expression I>2\s(I)
_cod_data_source_file sj2336.cif
_cod_data_source_block I
_cod_database_code 2215274
_cod_database_fobs_code 2215274

loop_
_symmetry_equiv_pos_as_xyz
'x, y, z'
'-x, -y, -z'

loop_
_atom_site_type_symbol
_atom_site_label
_atom_site_fract_x
_atom_site_fract_y
_atom_site_fract_z
_atom_site_U_iso_or_equiv
_atom_site_adp_type
_atom_site_calc_flag
_atom_site_refinement_flags
_atom_site_occupancy
Cu Cu1 0.69666(4) 0.54945(3) 0.719137(16) 0.04441(12) Uani d . 1
S S1 0.86486(8) 0.44086(7) 0.68664(4) 0.0569(2) Uani d . 1
P P1 0.63061(8) 0.52595(7) 0.83325(4) 0.04319(17) Uani d . 1
P P2 0.73004(8) 0.72462(6) 0.65674(4) 0.04140(17) Uani d . 1
N N1 0.5631(3) 0.3595(2) 0.66490(11) 0.0485(5) Uani d . 1
N N2 0.6660(4) 0.1983(3) 0.63669(15) 0.0736(8) Uani d . 1
C C1 0.6832(3) 0.3203(3) 0.65968(13) 0.0487(6) Uani d . 1
C C2 0.4191(4) 0.2706(3) 0.64506(17) 0.0679(8) Uani d . 1
H H2 0.3348 0.2951 0.6477 0.082 Uiso calc R 1
C C3 0.3917(5) 0.1435(4) 0.6207(2) 0.0885(12) Uani d . 1
H H3 0.2912 0.0809 0.6067 0.106 Uiso calc R 1
C C4 0.5206(6) 0.1146(4) 0.6183(2) 0.0921(12) Uani d . 1
H H4 0.5046 0.0287 0.6024 0.110 Uiso calc R 1
C C5 0.5714(3) 0.3579(3) 0.86245(14) 0.0492(6) Uani d . 1
C C6 0.6564(4) 0.2863(3) 0.84107(17) 0.0695(9) Uani d . 1
H H6 0.7418 0.3244 0.8133 0.083 Uiso calc R 1
C C7 0.6150(6) 0.1576(4) 0.8607(2) 0.0943(12) Uani d . 1
H H7 0.6732 0.1099 0.8468 0.113 Uiso calc R 1
C C8 0.4865(6) 0.1014(4) 0.9011(2) 0.0940(13) Uani d . 1
H H8 0.4569 0.0149 0.9136 0.113 Uiso calc R 1
C C9 0.4043(5) 0.1710(3) 0.92248(19) 0.0798(10) Uani d . 1
H H9 0.3194 0.1328 0.9505 0.096 Uiso calc R 1
C C10 0.4445(4) 0.2988(3) 0.90314(16) 0.0622(8) Uani d . 1
H H10 0.3855 0.3453 0.9177 0.075 Uiso calc R 1
C C11 0.4607(3) 0.5631(3) 0.85071(14) 0.0463(6) Uani d . 1
C C12 0.3271(3) 0.4996(3) 0.80554(18) 0.0672(8) Uani d . 1
H H12 0.3264 0.4394 0.7689 0.081 Uiso calc R 1
C C13 0.1948(4) 0.5252(4) 0.8146(2) 0.0862(11) Uani d . 1
H H13 0.1045 0.4798 0.7851 0.103 Uiso calc R 1
C C14 0.1963(4) 0.6172(4) 0.8668(2) 0.0851(11) Uani d . 1
H H14 0.1083 0.6362 0.8719 0.102 Uiso calc R 1
C C15 0.3260(4) 0.6802(4) 0.9110(2) 0.0783(10) Uani d . 1
H H15 0.3267 0.7419 0.9468 0.094 Uiso calc R 1
C C16 0.4579(3) 0.6535(3) 0.90348(16) 0.0588(7) Uani d . 1
H H16 0.5461 0.6972 0.9345 0.071 Uiso calc R 1
C C17 0.7791(3) 0.6296(3) 0.90186(14) 0.0457(6) Uani d . 1
C C18 0.8176(3) 0.5834(3) 0.96336(15) 0.0600(7) Uani d . 1
H H18 0.7650 0.4946 0.9719 0.072 Uiso calc R 1
C C19 0.9331(4) 0.6677(4) 1.01194(18) 0.0782(10) Uani d . 1
H H19 0.9580 0.6352 1.0529 0.094 Uiso calc R 1
C C20 1.0117(4) 0.7987(4) 1.0007(2) 0.0820(11) Uani d . 1
H H20 1.0899 0.8552 1.0336 0.098 Uiso calc R 1
C C21 0.9738(4) 0.8456(3) 0.9405(2) 0.0796(10) Uani d . 1
H H21 1.0260 0.9348 0.9328 0.095 Uiso calc R 1
C C22 0.8588(3) 0.7619(3) 0.89089(16) 0.0610(8) Uani d . 1
H H22 0.8350 0.7951 0.8499 0.073 Uiso calc R 1
C C23 0.8644(3) 0.8830(2) 0.70027(14) 0.0453(6) Uani d . 1
C C24 1.0025(3) 0.8879(3) 0.73323(17) 0.0609(8) Uani d . 1
H H24 1.0219 0.8116 0.7327 0.073 Uiso calc R 1
C C25 1.1113(4) 1.0045(4) 0.7668(2) 0.0801(10) Uani d . 1
H H25 1.2046 1.0071 0.7876 0.096 Uiso calc R 1
C C26 1.0822(5) 1.1159(4) 0.7695(2) 0.0862(11) Uani d . 1
H H26 1.1542 1.1937 0.7935 0.103 Uiso calc R 1
C C27 0.9471(5) 1.1137(3) 0.7370(2) 0.0795(10) Uani d . 1
H H27 0.9285 1.1903 0.7383 0.095 Uiso calc R 1
C C28 0.8389(4) 0.9980(3) 0.70238(17) 0.0628(8) Uani d . 1
H H28 0.7478 0.9972 0.6802 0.075 Uiso calc R 1
C C29 0.8153(3) 0.7232(2) 0.57102(14) 0.0481(6) Uani d DU 1
C C30 0.9305(4) 0.8340(3) 0.54663(16) 0.0670(7) Uani d DU 1
H H30 0.9631 0.9150 0.5731 0.080 Uiso calc R 1
C C31 0.9983(4) 0.8262(3) 0.48327(16) 0.0773(8) Uani d DU 1
H H31 1.0765 0.9019 0.4679 0.093 Uiso calc R 1
C C32 0.9520(4) 0.7095(3) 0.44330(17) 0.0757(8) Uani d DU 1
H H32 0.9956 0.7051 0.4000 0.091 Uiso calc R 1
C C33 0.8406(5) 0.5990(3) 0.46774(18) 0.0904(10) Uani d DU 1
H H33 0.8091 0.5183 0.4410 0.108 Uiso calc R 1
C C34 0.7732(4) 0.6044(3) 0.53167(16) 0.0789(9) Uani d DU 1
H H34 0.6992 0.5274 0.5480 0.095 Uiso calc R 1
C C35 0.5498(3) 0.7466(2) 0.63579(14) 0.0464(6) Uani d U 1
C C36 0.4941(4) 0.7507(3) 0.56753(16) 0.0604(7) Uani d U 1
H H36 0.5546 0.7508 0.5292 0.072 Uiso calc R 1
C C37 0.3480(4) 0.7547(3) 0.55584(19) 0.0726(9) Uani d U 1
H H37 0.3111 0.7566 0.5096 0.087 Uiso calc R 1
C C38 0.2587(4) 0.7559(3) 0.6109(2) 0.0772(10) Uani d U 1
H H38 0.1599 0.7564 0.6026 0.093 Uiso calc R 1
C C39 0.3152(4) 0.7562(4) 0.6786(2) 0.0886(11) Uani d U 1
H H39 0.2562 0.7606 0.7168 0.106 Uiso calc R 1
C C40 0.4580(4) 0.7501(4) 0.69101(18) 0.0727(9) Uani d U 1
H H40 0.4935 0.7483 0.7375 0.087 Uiso calc R 1

loop_
_atom_site_aniso_label
_atom_site_aniso_U_11
_atom_site_aniso_U_22
_atom_site_aniso_U_33
_atom_site_aniso_U_12
_atom_site_aniso_U_13
_atom_site_aniso_U_23
Cu1 0.0511(2) 0.04317(19) 0.0439(2) 0.02402(15) 0.00632(14) 0.00292(14)
S1 0.0506(4) 0.0616(4) 0.0663(5) 0.0324(4) 0.0010(3) -0.0061(4)
P1 0.0432(4) 0.0455(4) 0.0410(4) 0.0181(3) 0.0044(3) 0.0025(3)
P2 0.0434(4) 0.0419(4) 0.0441(4) 0.0224(3) 0.0061(3) 0.0038(3)
N1 0.0483(13) 0.0478(13) 0.0477(13) 0.0185(11) -0.0026(10) 0.0012(10)
N2 0.091(2) 0.0479(15) 0.085(2) 0.0330(15) 0.0004(16) -0.0061(14)
C1 0.0646(17) 0.0501(16) 0.0392(14) 0.0313(14) 0.0034(12) 0.0029(12)
C2 0.0587(19) 0.069(2) 0.066(2) 0.0175(17) -0.0041(16) -0.0010(17)
C3 0.080(3) 0.063(2) 0.090(3) -0.001(2) -0.007(2) -0.008(2)
C4 0.112(3) 0.051(2) 0.103(3) 0.025(2) -0.001(3) -0.009(2)
C5 0.0587(17) 0.0444(15) 0.0402(14) 0.0170(13) -0.0016(12) 0.0023(11)
C6 0.090(2) 0.064(2) 0.064(2) 0.0401(18) 0.0112(17) 0.0156(16)
C7 0.142(4) 0.073(2) 0.088(3) 0.063(3) 0.002(3) 0.013(2)
C8 0.128(4) 0.054(2) 0.082(3) 0.019(2) -0.010(3) 0.0170(19)
C9 0.083(2) 0.058(2) 0.073(2) 0.0021(19) -0.0011(19) 0.0115(18)
C10 0.0599(18) 0.0561(18) 0.0577(18) 0.0103(15) 0.0012(15) 0.0053(14)
C11 0.0391(14) 0.0517(15) 0.0470(15) 0.0164(12) 0.0065(11) 0.0075(12)
C12 0.0494(18) 0.075(2) 0.071(2) 0.0196(16) -0.0019(15) -0.0011(17)
C13 0.0455(19) 0.112(3) 0.093(3) 0.023(2) -0.0074(18) 0.023(2)
C14 0.056(2) 0.109(3) 0.111(3) 0.050(2) 0.023(2) 0.036(3)
C15 0.075(2) 0.091(3) 0.088(3) 0.052(2) 0.025(2) 0.009(2)
C16 0.0509(17) 0.0708(19) 0.0595(18) 0.0298(15) 0.0061(14) 0.0011(15)
C17 0.0368(13) 0.0563(16) 0.0443(15) 0.0190(12) 0.0064(11) 0.0017(12)
C18 0.0527(17) 0.0684(19) 0.0546(18) 0.0200(15) 0.0019(14) 0.0086(15)
C19 0.068(2) 0.101(3) 0.058(2) 0.028(2) -0.0135(17) 0.0042(19)
C20 0.060(2) 0.090(3) 0.076(2) 0.014(2) -0.0164(18) -0.016(2)
C21 0.076(2) 0.061(2) 0.084(3) 0.0115(18) -0.002(2) -0.0094(19)
C22 0.0618(19) 0.0542(17) 0.0578(18) 0.0147(15) -0.0005(15) 0.0020(14)
C23 0.0466(15) 0.0428(14) 0.0474(15) 0.0184(12) 0.0081(12) 0.0050(11)
C24 0.0468(16) 0.0636(19) 0.073(2) 0.0239(15) 0.0011(15) 0.0033(16)
C25 0.0542(19) 0.084(3) 0.086(3) 0.0127(18) -0.0102(17) 0.003(2)
C26 0.084(3) 0.060(2) 0.083(3) 0.000(2) -0.002(2) -0.0084(19)
C27 0.103(3) 0.0465(18) 0.086(3) 0.0284(19) 0.002(2) -0.0038(17)
C28 0.072(2) 0.0522(17) 0.068(2) 0.0309(16) -0.0038(16) -0.0023(15)
C29 0.0581(14) 0.0497(13) 0.0487(14) 0.0332(11) 0.0119(11) 0.0103(11)
C30 0.0793(18) 0.0625(15) 0.0639(16) 0.0313(14) 0.0215(14) 0.0124(13)
C31 0.090(2) 0.0798(17) 0.0699(18) 0.0386(16) 0.0323(15) 0.0246(14)
C32 0.104(2) 0.0863(18) 0.0624(17) 0.0607(16) 0.0352(15) 0.0200(14)
C33 0.140(2) 0.0690(17) 0.0681(18) 0.0476(17) 0.0362(17) 0.0004(15)
C34 0.118(2) 0.0542(15) 0.0610(17) 0.0294(15) 0.0303(16) 0.0032(13)
C35 0.0458(14) 0.0447(14) 0.0530(15) 0.0222(12) 0.0049(12) 0.0072(12)
C36 0.0608(17) 0.0711(19) 0.0539(17) 0.0329(15) -0.0031(14) -0.0019(15)
C37 0.0632(19) 0.084(2) 0.074(2) 0.0354(18) -0.0173(17) 0.0002(18)
C38 0.0539(18) 0.086(2) 0.103(3) 0.0386(17) 0.0008(18) 0.022(2)
C39 0.074(2) 0.131(3) 0.095(2) 0.071(2) 0.0334(19) 0.040(2)
C40 0.071(2) 0.113(3) 0.0630(19) 0.0626(19) 0.0187(16) 0.0266(18)

loop_
_atom_type_symbol
_atom_type_description
_atom_type_scat_dispersion_real
_atom_type_scat_dispersion_imag
_atom_type_scat_source
C C 0.0033 0.0016 'International Tables Vol C Tables 4.2.6.8 and 6.1.1.4'
H H 0.0000 0.0000 'International Tables Vol C Tables 4.2.6.8 and 6.1.1.4'
N N 0.0061 0.0033 'International Tables Vol C Tables 4.2.6.8 and 6.1.1.4'
P P 0.1023 0.0942 'International Tables Vol C Tables 4.2.6.8 and 6.1.1.4'
S S 0.1246 0.1234 'International Tables Vol C Tables 4.2.6.8 and 6.1.1.4'
Cu Cu 0.3201 1.2651 'International Tables Vol C Tables 4.2.6.8 and 6.1.1.4'

loop_
_geom_angle_atom_site_label_1
_geom_angle_atom_site_label_2
_geom_angle_atom_site_label_3
_geom_angle
N1 Cu1 P2 115.81(6)
N1 Cu1 P1 104.82(6)
P2 Cu1 P1 126.43(3)
N1 Cu1 S1 69.28(6)
P2 Cu1 S1 113.43(3)
P1 Cu1 S1 112.70(3)
C1 S1 Cu1 78.83(9)
C11 P1 C17 103.64(12)
C11 P1 C5 102.95(13)
C17 P1 C5 103.71(12)
C11 P1 Cu1 112.67(9)
C17 P1 Cu1 116.99(8)
C5 P1 Cu1 115.25(9)
C23 P2 C35 104.69(12)
C23 P2 C29 102.33(12)
C35 P2 C29 104.72(12)
C23 P2 Cu1 114.48(9)
C35 P2 Cu1 114.47(9)
C29 P2 Cu1 114.79(8)
C2 N1 C1 117.5(3)
C2 N1 Cu1 144.9(2)
C1 N1 Cu1 96.93(16)
C4 N2 C1 115.3(3)
N2 C1 N1 124.4(3)
N2 C1 S1 121.1(2)
N1 C1 S1 114.42(19)
N1 C2 C3 121.6(3)
N1 C2 H2 119.2
C3 C2 H2 119.2
C4 C3 C2 116.0(3)
C4 C3 H3 122.0
C2 C3 H3 122.0
N2 C4 C3 125.2(3)
N2 C4 H4 117.4
C3 C4 H4 117.4
C10 C5 C6 118.6(3)
C10 C5 P1 123.3(2)
C6 C5 P1 118.1(2)
C5 C6 C7 120.5(3)
C5 C6 H6 119.8
C7 C6 H6 119.8
C8 C7 C6 119.2(4)
C8 C7 H7 120.4
C6 C7 H7 120.4
C9 C8 C7 120.5(4)
C9 C8 H8 119.8
C7 C8 H8 119.8
C8 C9 C10 120.6(4)
C8 C9 H9 119.7
C10 C9 H9 119.7
C5 C10 C9 120.6(3)
C5 C10 H10 119.7
C9 C10 H10 119.7
C16 C11 C12 117.9(3)
C16 C11 P1 124.8(2)
C12 C11 P1 117.3(2)
C13 C12 C11 120.5(3)
C13 C12 H12 119.7
C11 C12 H12 119.7
C14 C13 C12 120.3(3)
C14 C13 H13 119.9
C12 C13 H13 119.9
C15 C14 C13 119.8(3)
C15 C14 H14 120.1
C13 C14 H14 120.1
C14 C15 C16 120.5(3)
C14 C15 H15 119.8
C16 C15 H15 119.8
C11 C16 C15 121.0(3)
C11 C16 H16 119.5
C15 C16 H16 119.5
C22 C17 C18 118.3(3)
C22 C17 P1 117.5(2)
C18 C17 P1 124.2(2)
C19 C18 C17 120.6(3)
C19 C18 H18 119.7
C17 C18 H18 119.7
C20 C19 C18 120.8(3)
C20 C19 H19 119.6
C18 C19 H19 119.6
C21 C20 C19 119.2(3)
C21 C20 H20 120.4
C19 C20 H20 120.4
C20 C21 C22 120.8(3)
C20 C21 H21 119.6
C22 C21 H21 119.6
C17 C22 C21 120.4(3)
C17 C22 H22 119.8
C21 C22 H22 119.8
C28 C23 C24 118.2(3)
C28 C23 P2 124.7(2)
C24 C23 P2 117.1(2)
C25 C24 C23 120.7(3)
C25 C24 H24 119.7
C23 C24 H24 119.7
C26 C25 C24 120.1(3)
C26 C25 H25 119.9
C24 C25 H25 120.0
C25 C26 C27 120.2(3)
C25 C26 H26 119.9
C27 C26 H26 119.9
C26 C27 C28 120.0(3)
C26 C27 H27 120.0
C28 C27 H27 120.0
C27 C28 C23 120.8(3)
C27 C28 H28 119.6
C23 C28 H28 119.6
C34 C29 C30 118.1(3)
C34 C29 P2 118.7(2)
C30 C29 P2 122.9(2)
C29 C30 C31 120.8(3)
C29 C30 H30 119.6
C31 C30 H30 119.6
C32 C31 C30 120.8(3)
C32 C31 H31 119.6
C30 C31 H31 119.6
C31 C32 C33 118.7(3)
C31 C32 H32 120.6
C33 C32 H32 120.6
C32 C33 C34 121.3(3)
C32 C33 H33 119.4
C34 C33 H33 119.4
C29 C34 C33 120.2(3)
C29 C34 H34 119.9
C33 C34 H34 119.9
C40 C35 C36 117.9(3)
C40 C35 P2 117.9(2)
C36 C35 P2 124.0(2)
C35 C36 C37 120.2(3)
C35 C36 H36 119.9
C37 C36 H36 119.9
C38 C37 C36 120.8(3)
C38 C37 H37 119.6
C36 C37 H37 119.6
C37 C38 C39 119.2(3)
C37 C38 H38 120.4
C39 C38 H38 120.4
C38 C39 C40 120.7(3)
C38 C39 H39 119.7
C40 C39 H39 119.7
C39 C40 C35 121.1(3)
C39 C40 H40 119.4
C35 C40 H40 119.4

loop_
_geom_bond_atom_site_label_1
_geom_bond_atom_site_label_2
_geom_bond_distance
Cu1 N1 2.139(2)
Cu1 P2 2.2417(7)
Cu1 P1 2.2557(7)
Cu1 S1 2.4023(7)
S1 C1 1.715(3)
P1 C11 1.823(3)
P1 C17 1.826(3)
P1 C5 1.836(3)
P2 C23 1.820(3)
P2 C35 1.824(3)
P2 C29 1.825(3)
N1 C2 1.329(4)
N1 C1 1.357(3)
N2 C4 1.315(5)
N2 C1 1.338(3)
C2 C3 1.373(5)
C2 H2 0.9300
C3 C4 1.363(5)
C3 H3 0.9300
C4 H4 0.9300
C5 C10 1.379(4)
C5 C6 1.380(4)
C6 C7 1.393(5)
C6 H6 0.9300
C7 C8 1.382(6)
C7 H7 0.9300
C8 C9 1.342(6)
C8 H8 0.9300
C9 C10 1.382(4)
C9 H9 0.9300
C10 H10 0.9300
C11 C16 1.379(4)
C11 C12 1.386(4)
C12 C13 1.384(5)
C12 H12 0.9300
C13 C14 1.373(5)
C13 H13 0.9300
C14 C15 1.351(5)
C14 H14 0.9300
C15 C16 1.384(4)
C15 H15 0.9300
C16 H16 0.9300
C17 C22 1.379(4)
C17 C18 1.385(4)
C18 C19 1.376(4)
C18 H18 0.9300
C19 C20 1.368(5)
C19 H19 0.9300
C20 C21 1.365(5)
C20 H20 0.9300
C21 C22 1.384(4)
C21 H21 0.9300
C22 H22 0.9300
C23 C28 1.383(4)
C23 C24 1.389(4)
C24 C25 1.379(4)
C24 H24 0.9300
C25 C26 1.364(5)
C25 H25 0.9300
C26 C27 1.370(5)
C26 H26 0.9300
C27 C28 1.379(4)
C27 H27 0.9300
C28 H28 0.9300
C29 C34 1.373(3)
C29 C30 1.378(3)
C30 C31 1.383(3)
C30 H30 0.9300
C31 C32 1.357(3)
C31 H31 0.9300
C32 C33 1.361(4)
C32 H32 0.9300
C33 C34 1.386(3)
C33 H33 0.9300
C34 H34 0.9300
C35 C40 1.377(4)
C35 C36 1.380(4)
C36 C37 1.390(4)
C36 H36 0.9300
C37 C38 1.353(5)
C37 H37 0.9300
C38 C39 1.362(5)
C38 H38 0.9300
C39 C40 1.372(4)
C39 H39 0.9300
C40 H40 0.9300

loop_
_geom_hbond_atom_site_label_D
_geom_hbond_atom_site_label_H
_geom_hbond_atom_site_label_A
_geom_hbond_site_symmetry_A
_geom_hbond_distance_DH
_geom_hbond_distance_HA
_geom_hbond_distance_DA
_geom_hbond_angle_DHA
C6 H6 S1 . 0.93 2.83 3.661(3) 149.6
C13 H13 S1 1_455 0.93 2.73 3.613(4) 158.6

loop_
_geom_torsion_atom_site_label_1
_geom_torsion_atom_site_label_2
_geom_torsion_atom_site_label_3
_geom_torsion_atom_site_label_4
_geom_torsion
N1 Cu1 S1 C1 -4.01(11)
P2 Cu1 S1 C1 -114.09(9)
P1 Cu1 S1 C1 93.93(9)
N1 Cu1 P1 C11 -89.40(11)
P2 Cu1 P1 C11 49.62(10)
S1 Cu1 P1 C11 -162.77(10)
N1 Cu1 P1 C17 150.64(12)
P2 Cu1 P1 C17 -70.34(10)
S1 Cu1 P1 C17 77.26(10)
N1 Cu1 P1 C5 28.35(12)
P2 Cu1 P1 C5 167.37(10)
S1 Cu1 P1 C5 -45.03(11)
N1 Cu1 P2 C23 -172.61(11)
P1 Cu1 P2 C23 52.16(10)
S1 Cu1 P2 C23 -95.24(9)
N1 Cu1 P2 C35 66.51(12)
P1 Cu1 P2 C35 -68.72(10)
S1 Cu1 P2 C35 143.87(10)
N1 Cu1 P2 C29 -54.66(12)
P1 Cu1 P2 C29 170.11(10)
S1 Cu1 P2 C29 22.70(10)
P2 Cu1 N1 C2 -79.7(4)
P1 Cu1 N1 C2 64.5(4)
S1 Cu1 N1 C2 173.5(4)
P2 Cu1 N1 C1 111.82(14)
P1 Cu1 N1 C1 -104.06(15)
S1 Cu1 N1 C1 5.01(14)
C4 N2 C1 N1 0.2(5)
C4 N2 C1 S1 179.3(3)
C2 N1 C1 N2 -0.7(4)
Cu1 N1 C1 N2 171.9(2)
C2 N1 C1 S1 -179.8(2)
Cu1 N1 C1 S1 -7.21(19)
Cu1 S1 C1 N2 -172.6(2)
Cu1 S1 C1 N1 6.50(17)
C1 N1 C2 C3 0.5(5)
Cu1 N1 C2 C3 -166.6(3)
N1 C2 C3 C4 0.1(6)
C1 N2 C4 C3 0.5(6)
C2 C3 C4 N2 -0.6(6)
C11 P1 C5 C10 -13.9(3)
C17 P1 C5 C10 93.9(2)
Cu1 P1 C5 C10 -136.9(2)
C11 P1 C5 C6 164.6(2)
C17 P1 C5 C6 -87.7(2)
Cu1 P1 C5 C6 41.5(3)
C10 C5 C6 C7 -0.4(5)
P1 C5 C6 C7 -179.0(3)
C5 C6 C7 C8 0.8(6)
C6 C7 C8 C9 -1.3(6)
C7 C8 C9 C10 1.4(6)
C6 C5 C10 C9 0.5(4)
P1 C5 C10 C9 178.9(2)
C8 C9 C10 C5 -1.0(5)
C17 P1 C11 C16 1.8(3)
C5 P1 C11 C16 109.6(3)
Cu1 P1 C11 C16 -125.6(2)
C17 P1 C11 C12 178.9(2)
C5 P1 C11 C12 -73.2(2)
Cu1 P1 C11 C12 51.5(2)
C16 C11 C12 C13 -1.2(5)
P1 C11 C12 C13 -178.6(3)
C11 C12 C13 C14 2.3(5)
C12 C13 C14 C15 -2.0(6)
C13 C14 C15 C16 0.6(6)
C12 C11 C16 C15 -0.1(4)
P1 C11 C16 C15 177.0(2)
C14 C15 C16 C11 0.4(5)
C11 P1 C17 C22 -79.2(2)
C5 P1 C17 C22 173.5(2)
Cu1 P1 C17 C22 45.4(2)
C11 P1 C17 C18 101.6(2)
C5 P1 C17 C18 -5.7(3)
Cu1 P1 C17 C18 -133.8(2)
C22 C17 C18 C19 -0.3(4)
P1 C17 C18 C19 178.9(2)
C17 C18 C19 C20 0.3(5)
C18 C19 C20 C21 0.2(6)
C19 C20 C21 C22 -0.7(6)
C18 C17 C22 C21 -0.1(4)
P1 C17 C22 C21 -179.4(2)
C20 C21 C22 C17 0.6(5)
C35 P2 C23 C28 -11.3(3)
C29 P2 C23 C28 97.8(3)
Cu1 P2 C23 C28 -137.4(2)
C35 P2 C23 C24 169.1(2)
C29 P2 C23 C24 -81.8(2)
Cu1 P2 C23 C24 43.0(2)
C28 C23 C24 C25 -0.3(4)
P2 C23 C24 C25 179.4(2)
C23 C24 C25 C26 1.7(5)
C24 C25 C26 C27 -2.1(6)
C25 C26 C27 C28 1.1(6)
C26 C27 C28 C23 0.3(5)
C24 C23 C28 C27 -0.7(4)
P2 C23 C28 C27 179.7(2)
C23 P2 C29 C34 161.5(3)
C35 P2 C29 C34 -89.5(3)
Cu1 P2 C29 C34 36.9(3)
C23 P2 C29 C30 -12.7(3)
C35 P2 C29 C30 96.4(3)
Cu1 P2 C29 C30 -137.3(2)
C34 C29 C30 C31 1.8(5)
P2 C29 C30 C31 176.1(3)
C29 C30 C31 C32 0.5(5)
C30 C31 C32 C33 -1.9(6)
C31 C32 C33 C34 0.8(6)
C30 C29 C34 C33 -2.9(5)
P2 C29 C34 C33 -177.3(3)
C32 C33 C34 C29 1.6(6)
C23 P2 C35 C40 -73.4(3)
C29 P2 C35 C40 179.3(2)
Cu1 P2 C35 C40 52.8(3)
C23 P2 C35 C36 111.3(3)
C29 P2 C35 C36 4.0(3)
Cu1 P2 C35 C36 -122.5(2)
C40 C35 C36 C37 -1.6(5)
P2 C35 C36 C37 173.7(2)
C35 C36 C37 C38 0.6(5)
C36 C37 C38 C39 1.5(6)
C37 C38 C39 C40 -2.6(6)
C38 C39 C40 C35 1.5(6)
C36 C35 C40 C39 0.6(5)
P2 C35 C40 C39 -175.0(3)
